data_4300623
loop_
_publ_author_name
'Hlavinka, Mark L.'
'McNevin, Michael J.'
'Shoemaker, Richard'
'Hagadorn, John R.'

_publ_section_title
;
 Dizinc Alkoxides and Amides Supported by Binucleating Bis(amidoamine) Ligands
;
_journal_coden_ASTM INOCAJ
_journal_issue 4
_journal_name_full 'Inorganic Chemistry'
_journal_page_first 1815
_journal_page_last 1822
_journal_paper_doi 10.1021/ic051669f
_journal_volume 45
_journal_year 2006
_chemical_formula_sum 'C30 H41 N5 O Zn2'
_chemical_formula_weight 618.42
_chemical_name_common 'MeLZn2(Ph)(NHtBu) (compound 10)'
_space_group_IT_number 61
_symmetry_cell_setting orthorhombic
_symmetry_space_group_name_Hall '-P 2ac 2ab'
_symmetry_space_group_name_H-M 'P b c a'
_cell_angle_alpha 90.00
_cell_angle_beta 90.00
_cell_angle_gamma 90.00
_cell_formula_units_Z 16
_cell_length_a 18.5586(5)
_cell_length_b 18.7571(6)
_cell_length_c 33.5543(9)
_cell_measurement_temperature 154(2)
_cell_volume 11680.4(6)
_diffrn_ambient_temperature 154(2)
_exptl_crystal_density_diffrn 1.407
_cod_depositor_comments
;
The following automatic conversions were performed:
'_symmetry_cell_setting' value 'Orthorhombic' changed to 'orthorhombic'
according to '/home/saulius/struct/CIF-dictionaries/cif_core.dic'
dictionary named 'cif_core.dic' version 2.4.1 from 2010-06-29.

Automatic conversion script
Id: cif_fix_enum 1527 2010-12-29 10:47:43Z saulius 
;
_cod_database_code 4300623

loop_
_symmetry_equiv_pos_as_xyz
'x, y, z'
'-x+1/2, -y, z+1/2'
'-x, y+1/2, -z+1/2'
'x+1/2, -y+1/2, -z'
'-x, -y, -z'
'x-1/2, y, -z-1/2'
'x, -y-1/2, z-1/2'
'-x-1/2, y-1/2, z'

loop_
_atom_site_label
_atom_site_type_symbol
_atom_site_fract_x
_atom_site_fract_y
_atom_site_fract_z
_atom_site_U_iso_or_equiv
_atom_site_adp_type
_atom_site_occupancy
_atom_site_symmetry_multiplicity
_atom_site_calc_flag
_atom_site_refinement_flags
_atom_site_disorder_assembly
_atom_site_disorder_group
Zn1 Zn -0.22793(2) 0.14316(2) 0.156736(11) 0.02712(10) Uani 1 1 d . . .
Zn2 Zn -0.28835(2) 0.23175(2) 0.103899(11) 0.02616(10) Uani 1 1 d . . .
Zn3 Zn 0.12382(2) 0.33713(2) 0.140538(12) 0.02801(10) Uani 1 1 d . . .
Zn4 Zn 0.14919(2) 0.45677(2) 0.100832(11) 0.02648(10) Uani 1 1 d . . .
O1 O -0.16867(12) 0.15564(12) 0.07954(6) 0.0257(5) Uani 1 1 d . . .
O2 O 0.08075(13) 0.46696(13) 0.17433(7) 0.0306(6) Uani 1 1 d . . .
N1 N -0.22249(17) 0.11506(17) 0.21887(9) 0.0367(8) Uani 1 1 d . . .
N2 N -0.14457(16) 0.08113(15) 0.15145(8) 0.0291(7) Uani 1 1 d . . .
N3 N -0.27267(16) 0.24795(16) 0.04679(8) 0.0298(7) Uani 1 1 d . . .
N4 N -0.36404(16) 0.32018(16) 0.09763(9) 0.0330(7) Uani 1 1 d . . .
N5 N -0.32409(17) 0.14033(15) 0.12968(9) 0.0272(6) Uani 1 1 d . . .
N6 N 0.11043(17) 0.22439(17) 0.13461(10) 0.0402(8) Uani 1 1 d . . .
N7 N 0.08481(18) 0.32146(18) 0.19379(9) 0.0402(8) Uani 1 1 d . . .
N8 N 0.13439(17) 0.55721(15) 0.11475(9) 0.0323(7) Uani 1 1 d . . .
N9 N 0.18607(18) 0.49903(17) 0.04485(9) 0.0370(8) Uani 1 1 d . . .
N10 N 0.21688(15) 0.38419(16) 0.12567(9) 0.0279(7) Uani 1 1 d . . .
C1 C -0.2925(2) 0.1105(3) 0.23940(12) 0.0540(12) Uani 1 1 d . . .
H1A H -0.2852 0.0930 0.2666 0.081 Uiso 1 1 calc R . .
H1B H -0.3241 0.0776 0.2250 0.081 Uiso 1 1 calc R . .
H1C H -0.3148 0.1579 0.2403 0.081 Uiso 1 1 calc R . .
C2 C -0.1748(3) 0.1642(2) 0.24079(12) 0.0535(12) Uani 1 1 d . . .
H2A H -0.1662 0.1455 0.2676 0.080 Uiso 1 1 calc R . .
H2B H -0.1977 0.2111 0.2426 0.080 Uiso 1 1 calc R . .
H2C H -0.1288 0.1685 0.2266 0.080 Uiso 1 1 calc R . .
C3 C -0.1892(2) 0.0438(2) 0.21607(11) 0.0380(9) Uani 1 1 d . . .
H3A H -0.2257 0.0090 0.2068 0.053 Uiso 1 1 calc R . .
H3B H -0.1728 0.0287 0.2429 0.053 Uiso 1 1 calc R . .
C4 C -0.1257(2) 0.0431(2) 0.18773(10) 0.0361(9) Uani 1 1 d . . .
H4A H -0.0837 0.0662 0.2005 0.050 Uiso 1 1 calc R . .
H4B H -0.1125 -0.0067 0.1812 0.050 Uiso 1 1 calc R . .
C5 C -0.09859(18) 0.07243(18) 0.12006(10) 0.0276(8) Uani 1 1 d . . .
C6 C -0.03655(19) 0.02879(19) 0.11835(11) 0.0315(8) Uani 1 1 d . . .
H6 H -0.0224 0.0034 0.1416 0.038 Uiso 1 1 calc R . .
C7 C 0.0046(2) 0.02162(19) 0.08379(12) 0.0365(9) Uani 1 1 d . . .
H7 H 0.0456 -0.0087 0.0844 0.044 Uiso 1 1 calc R . .
C8 C -0.0116(2) 0.0566(2) 0.04863(11) 0.0348(9) Uani 1 1 d . . .
H8 H 0.0169 0.0507 0.0253 0.042 Uiso 1 1 calc R . .
C9 C -0.07260(19) 0.10153(18) 0.04906(10) 0.0295(8) Uani 1 1 d . . .
C10 C -0.11136(17) 0.10868(18) 0.08393(10) 0.0262(7) Uani 1 1 d . . .
C11 C -0.16613(19) 0.17719(18) 0.03967(10) 0.0280(8) Uani 1 1 d . . .
C12 C -0.10856(19) 0.14638(19) 0.01968(10) 0.0296(8) Uani 1 1 d . . .
C13 C -0.0980(2) 0.1634(2) -0.02086(11) 0.0356(9) Uani 1 1 d . . .
H13 H -0.0593 0.1439 -0.0358 0.043 Uiso 1 1 calc R . .
C14 C -0.1466(2) 0.2097(2) -0.03754(11) 0.0351(9) Uani 1 1 d . . .
H14 H -0.1404 0.2224 -0.0647 0.042 Uiso 1 1 calc R . .
C15 C -0.20447(19) 0.23898(19) -0.01699(10) 0.0302(8) Uani 1 1 d . . .
H15 H -0.2362 0.2702 -0.0307 0.036 Uiso 1 1 calc R . .
C16 C -0.21772(18) 0.22400(18) 0.02370(10) 0.0275(8) Uani 1 1 d . . .
C17 C -0.3217(2) 0.2986(2) 0.02857(11) 0.0340(9) Uani 1 1 d . . .
H17A H -0.3383 0.2801 0.0025 0.048 Uiso 1 1 calc R . .
H17B H -0.2965 0.3444 0.0240 0.048 Uiso 1 1 calc R . .
C18 C -0.3861(2) 0.3106(2) 0.05565(11) 0.0366(9) Uani 1 1 d . . .
H18A H -0.4127 0.3535 0.0467 0.051 Uiso 1 1 calc R . .
H18B H -0.4191 0.2693 0.0537 0.051 Uiso 1 1 calc R . .
C19 C -0.3250(2) 0.3887(2) 0.10220(13) 0.0448(10) Uani 1 1 d . . .
H19A H -0.2805 0.3873 0.0865 0.067 Uiso 1 1 calc R . .
H19B H -0.3132 0.3962 0.1304 0.067 Uiso 1 1 calc R . .
H19C H -0.3556 0.4278 0.0928 0.067 Uiso 1 1 calc R . .
C20 C -0.4290(2) 0.3204(2) 0.12300(12) 0.0437(10) Uani 1 1 d . . .
H20A H -0.4618 0.3581 0.1140 0.066 Uiso 1 1 calc R . .
H20B H -0.4151 0.3293 0.1507 0.066 Uiso 1 1 calc R . .
H20C H -0.4532 0.2741 0.1211 0.066 Uiso 1 1 calc R . .
C21 C -0.2265(2) 0.26104(19) 0.15481(11) 0.0327(8) Uani 1 1 d . . .
C22 C -0.2707(2) 0.2889(2) 0.18575(11) 0.0419(10) Uani 1 1 d . . .
H22 H -0.3185 0.2714 0.1884 0.050 Uiso 1 1 calc R . .
C23 C -0.2466(3) 0.3409(2) 0.21236(12) 0.0564(13) Uani 1 1 d . . .
H23 H -0.2780 0.3594 0.2322 0.068 Uiso 1 1 calc R . .
C24 C -0.1768(3) 0.3652(3) 0.20966(14) 0.0645(15) Uani 1 1 d . . .
H24 H -0.1596 0.3999 0.2280 0.077 Uiso 1 1 calc R . .
C25 C -0.1318(3) 0.3393(3) 0.18048(14) 0.0584(13) Uani 1 1 d . . .
H25 H -0.0836 0.3560 0.1787 0.070 Uiso 1 1 calc R . .
C26 C -0.1569(2) 0.2883(2) 0.15342(12) 0.0404(10) Uani 1 1 d . . .
H26 H -0.1251 0.2717 0.1333 0.049 Uiso 1 1 calc R . .
C27 C -0.35229(19) 0.07487(19) 0.11013(10) 0.0308(8) Uani 1 1 d . . .
C28 C -0.4221(2) 0.0912(2) 0.08832(13) 0.0453(10) Uani 1 1 d . . .
H28A H -0.4578 0.1092 0.1073 0.068 Uiso 1 1 calc R . .
H28B H -0.4404 0.0476 0.0758 0.068 Uiso 1 1 calc R . .
H28C H -0.4132 0.1273 0.0678 0.068 Uiso 1 1 calc R . .
C29 C -0.3645(2) 0.0174(2) 0.14170(12) 0.0447(10) Uani 1 1 d . . .
H29A H -0.3201 0.0104 0.1570 0.067 Uiso 1 1 calc R . .
H29B H -0.3778 -0.0275 0.1287 0.067 Uiso 1 1 calc R . .
H29C H -0.4033 0.0323 0.1596 0.067 Uiso 1 1 calc R . .
C30 C -0.2962(2) 0.0475(2) 0.08075(11) 0.0360(9) Uani 1 1 d . . .
H30A H -0.2889 0.0829 0.0597 0.054 Uiso 1 1 calc R . .
H30B H -0.3130 0.0027 0.0689 0.054 Uiso 1 1 calc R . .
H30C H -0.2506 0.0392 0.0947 0.054 Uiso 1 1 calc R . .
C31 C 0.1586(3) 0.1869(2) 0.10768(16) 0.0661(15) Uani 1 1 d . . .
H31A H 0.2087 0.1985 0.1144 0.099 Uiso 1 1 calc R . .
H31B H 0.1486 0.2016 0.0802 0.099 Uiso 1 1 calc R . .
H31C H 0.1511 0.1354 0.1103 0.099 Uiso 1 1 calc R . .
C32 C 0.0344(2) 0.2089(2) 0.12284(16) 0.0563(12) Uani 1 1 d . . .
H32A H 0.0247 0.1579 0.1262 0.084 Uiso 1 1 calc R . .
H32B H 0.0271 0.2221 0.0949 0.084 Uiso 1 1 calc R . .
H32C H 0.0015 0.2364 0.1397 0.084 Uiso 1 1 calc R . .
C33 C 0.1224(3) 0.2017(2) 0.17603(13) 0.0503(11) Uani 1 1 d . . .
H33A H 0.1743 0.2057 0.1825 0.070 Uiso 1 1 calc R . .
H33B H 0.1083 0.1510 0.1790 0.070 Uiso 1 1 calc R . .
C34 C 0.0793(3) 0.2467(2) 0.20486(13) 0.0501(11) Uani 1 1 d . . .
H34A H 0.0282 0.2317 0.2044 0.070 Uiso 1 1 calc R . .
H34B H 0.0979 0.2399 0.2323 0.070 Uiso 1 1 calc R . .
C35 C 0.0504(2) 0.3687(2) 0.21812(10) 0.0362(9) Uani 1 1 d . . .
C36 C 0.0154(2) 0.3524(3) 0.25459(11) 0.0496(12) Uani 1 1 d . . .
H36 H 0.0162 0.3049 0.2644 0.060 Uiso 1 1 calc R . .
C37 C -0.0205(2) 0.4058(3) 0.27636(12) 0.0561(14) Uani 1 1 d . . .
H37 H -0.0436 0.3928 0.3005 0.067 Uiso 1 1 calc R . .
C38 C -0.0237(2) 0.4756(3) 0.26455(12) 0.0521(13) Uani 1 1 d . . .
H38 H -0.0493 0.5101 0.2797 0.063 Uiso 1 1 calc R . .
C39 C 0.0122(2) 0.4942(2) 0.22927(11) 0.0380(10) Uani 1 1 d . . .
C40 C 0.04767(19) 0.4405(2) 0.20835(10) 0.0328(9) Uani 1 1 d . . .
C41 C 0.06695(19) 0.5398(2) 0.17481(10) 0.0316(8) Uani 1 1 d . . .
C42 C 0.0256(2) 0.5593(2) 0.20727(11) 0.0387(10) Uani 1 1 d . . .
C43 C 0.0067(2) 0.6314(3) 0.21116(13) 0.0502(12) Uani 1 1 d . . .
H43 H -0.0222 0.6475 0.2327 0.060 Uiso 1 1 calc R . .
C44 C 0.0316(2) 0.6776(2) 0.18278(14) 0.0524(12) Uani 1 1 d . . .
H44 H 0.0192 0.7266 0.1851 0.063 Uiso 1 1 calc R . .
C45 C 0.0740(2) 0.6565(2) 0.15063(12) 0.0440(10) Uani 1 1 d . . .
H45 H 0.0900 0.6915 0.1322 0.053 Uiso 1 1 calc R . .
C46 C 0.0941(2) 0.5846(2) 0.14462(11) 0.0331(8) Uani 1 1 d . . .
C47 C 0.1577(2) 0.6068(2) 0.08413(11) 0.0395(9) Uani 1 1 d . . .
H47A H 0.1802 0.6492 0.0966 0.055 Uiso 1 1 calc R . .
H47B H 0.1158 0.6228 0.0682 0.055 Uiso 1 1 calc R . .
C48 C 0.2113(2) 0.5696(2) 0.05773(12) 0.0450(10) Uani 1 1 d . . .
H48A H 0.2206 0.5994 0.0339 0.063 Uiso 1 1 calc R . .
H48B H 0.2573 0.5641 0.0723 0.063 Uiso 1 1 calc R . .
C49 C 0.1238(2) 0.5071(2) 0.01721(11) 0.0465(10) Uani 1 1 d . . .
H49A H 0.1377 0.5378 -0.0051 0.070 Uiso 1 1 calc R . .
H49B H 0.0833 0.5287 0.0315 0.070 Uiso 1 1 calc R . .
H49C H 0.1096 0.4602 0.0071 0.070 Uiso 1 1 calc R . .
C50 C 0.2446(2) 0.4599(2) 0.02483(11) 0.0464(11) Uani 1 1 d . . .
H50A H 0.2612 0.4872 0.0017 0.070 Uiso 1 1 calc R . .
H50B H 0.2268 0.4133 0.0161 0.070 Uiso 1 1 calc R . .
H50C H 0.2847 0.4533 0.0434 0.070 Uiso 1 1 calc R . .
C51 C 0.0680(2) 0.37972(19) 0.08739(11) 0.0311(8) Uani 1 1 d . . .
C52 C 0.0831(2) 0.3401(2) 0.05236(11) 0.0397(9) Uani 1 1 d . . .
H52 H 0.1318 0.3301 0.0458 0.048 Uiso 1 1 calc R . .
C53 C 0.0292(2) 0.3156(2) 0.02739(12) 0.0474(11) Uani 1 1 d . . .
H53 H 0.0414 0.2890 0.0042 0.057 Uiso 1 1 calc R . .
C54 C -0.0420(2) 0.3294(2) 0.03587(12) 0.0442(10) Uani 1 1 d . . .
H54 H -0.0790 0.3127 0.0187 0.053 Uiso 1 1 calc R . .
C55 C -0.0591(2) 0.3676(2) 0.06948(12) 0.0419(10) Uani 1 1 d . . .
H55 H -0.1081 0.3774 0.0756 0.050 Uiso 1 1 calc R . .
C56 C -0.0048(2) 0.3918(2) 0.09446(11) 0.0359(9) Uani 1 1 d . . .
H56 H -0.0181 0.4180 0.1176 0.043 Uiso 1 1 calc R . .
C57 C 0.27770(19) 0.3972(2) 0.15347(10) 0.0318(8) Uani 1 1 d . . .
C58 C 0.2518(2) 0.4463(2) 0.18634(11) 0.0406(10) Uani 1 1 d . . .
H58A H 0.2360 0.4917 0.1747 0.061 Uiso 1 1 calc R . .
H58B H 0.2912 0.4550 0.2052 0.061 Uiso 1 1 calc R . .
H58C H 0.2113 0.4240 0.2004 0.061 Uiso 1 1 calc R . .
C59 C 0.3398(2) 0.4333(2) 0.13142(12) 0.0434(10) Uani 1 1 d . . .
H59A H 0.3576 0.4015 0.1104 0.065 Uiso 1 1 calc R . .
H59B H 0.3788 0.4436 0.1502 0.065 Uiso 1 1 calc R . .
H59C H 0.3227 0.4778 0.1195 0.065 Uiso 1 1 calc R . .
C60 C 0.3037(2) 0.3267(2) 0.17131(13) 0.0449(10) Uani 1 1 d . . .
H60A H 0.2642 0.3042 0.1861 0.067 Uiso 1 1 calc R . .
H60B H 0.3441 0.3358 0.1894 0.067 Uiso 1 1 calc R . .
H60C H 0.3194 0.2948 0.1499 0.067 Uiso 1 1 calc R . .
H1 H -0.352(2) 0.153(2) 0.1472(11) 0.033(11) Uiso 1 1 d . . .
H2 H 0.2366(19) 0.3569(19) 0.1073(10) 0.025(10) Uiso 1 1 d . . .

loop_
_atom_site_aniso_label
_atom_site_aniso_U_11
_atom_site_aniso_U_22
_atom_site_aniso_U_33
_atom_site_aniso_U_23
_atom_site_aniso_U_13
_atom_site_aniso_U_12
Zn1 0.0282(2) 0.0283(2) 0.0248(2) 0.00027(17) -0.00328(17) 0.00221(17)
Zn2 0.0253(2) 0.0275(2) 0.0256(2) -0.00039(16) -0.00288(17) 0.00201(16)
Zn3 0.0245(2) 0.0293(2) 0.0303(2) 0.00451(17) 0.00061(17) -0.00178(17)
Zn4 0.0282(2) 0.0261(2) 0.0252(2) 0.00094(16) 0.00099(17) -0.00100(16)
O1 0.0209(13) 0.0303(13) 0.0260(12) 0.0042(10) 0.0004(10) 0.0035(10)
O2 0.0308(15) 0.0373(14) 0.0236(12) -0.0020(10) 0.0057(11) 0.0026(11)
N1 0.041(2) 0.0382(18) 0.0311(17) 0.0022(14) -0.0046(15) 0.0053(15)
N2 0.0291(17) 0.0307(16) 0.0273(15) 0.0045(12) -0.0026(13) 0.0057(13)
N3 0.0250(17) 0.0356(17) 0.0287(15) 0.0038(13) -0.0004(13) 0.0041(12)
N4 0.0293(18) 0.0337(17) 0.0359(17) -0.0012(13) 0.0028(14) 0.0048(13)
N5 0.0285(17) 0.0295(16) 0.0236(15) -0.0040(12) 0.0008(13) 0.0013(13)
N6 0.035(2) 0.0342(18) 0.052(2) 0.0029(15) 0.0031(16) 0.0001(14)
N7 0.037(2) 0.043(2) 0.0406(19) 0.0113(15) 0.0066(15) -0.0028(15)
N8 0.042(2) 0.0261(16) 0.0290(16) -0.0011(12) 0.0023(14) 0.0021(13)
N9 0.045(2) 0.0385(18) 0.0272(16) 0.0008(14) 0.0019(15) 0.0004(15)
N10 0.0235(17) 0.0309(16) 0.0293(16) -0.0008(13) 0.0003(13) -0.0008(12)
C1 0.059(3) 0.065(3) 0.038(2) 0.012(2) 0.013(2) 0.021(2)
C2 0.074(3) 0.051(3) 0.036(2) -0.006(2) -0.020(2) 0.010(2)
C3 0.048(3) 0.037(2) 0.0285(19) 0.0092(16) -0.0022(18) 0.0074(18)
C4 0.040(2) 0.034(2) 0.034(2) 0.0043(16) -0.0056(17) 0.0082(18)
C5 0.0213(18) 0.0273(18) 0.0341(19) -0.0026(15) -0.0052(15) -0.0018(14)
C6 0.024(2) 0.033(2) 0.038(2) -0.0002(16) -0.0082(16) 0.0029(15)
C7 0.023(2) 0.032(2) 0.055(2) -0.0035(18) -0.0052(18) 0.0069(16)
C8 0.027(2) 0.038(2) 0.039(2) -0.0099(17) 0.0040(17) 0.0030(16)
C9 0.0242(19) 0.0292(19) 0.035(2) -0.0048(15) -0.0026(16) -0.0006(15)
C10 0.0141(17) 0.0306(19) 0.0337(19) -0.0057(15) -0.0047(15) 0.0011(14)
C11 0.026(2) 0.0305(19) 0.0274(18) 0.0006(14) 0.0013(15) -0.0062(15)
C12 0.026(2) 0.0313(19) 0.0311(19) -0.0036(15) 0.0028(15) -0.0045(15)
C13 0.035(2) 0.040(2) 0.032(2) -0.0048(16) 0.0081(17) -0.0031(17)
C14 0.043(2) 0.037(2) 0.0247(19) 0.0012(15) 0.0027(17) -0.0045(17)
C15 0.028(2) 0.0322(19) 0.0298(19) 0.0020(15) -0.0027(16) -0.0038(15)
C16 0.027(2) 0.0268(18) 0.0291(18) -0.0003(14) -0.0031(15) -0.0009(15)
C17 0.029(2) 0.038(2) 0.035(2) 0.0065(16) -0.0010(16) 0.0084(16)
C18 0.027(2) 0.042(2) 0.041(2) 0.0044(18) -0.0038(17) 0.0076(17)
C19 0.041(2) 0.034(2) 0.060(3) -0.0018(19) 0.000(2) 0.0039(18)
C20 0.036(2) 0.050(3) 0.045(2) 0.003(2) 0.0074(19) 0.0101(19)
C21 0.030(2) 0.034(2) 0.035(2) 0.0019(16) -0.0059(16) 0.0045(16)
C22 0.047(3) 0.044(2) 0.035(2) -0.0042(18) -0.0078(19) 0.0041(19)
C23 0.092(4) 0.046(3) 0.031(2) -0.0084(19) -0.011(2) 0.016(3)
C24 0.098(4) 0.049(3) 0.047(3) -0.005(2) -0.031(3) -0.019(3)
C25 0.062(3) 0.057(3) 0.055(3) 0.016(2) -0.029(3) -0.026(3)
C26 0.041(2) 0.041(2) 0.040(2) 0.0108(18) -0.0072(19) -0.0022(18)
C27 0.027(2) 0.0306(19) 0.035(2) -0.0002(15) 0.0011(16) -0.0011(15)
C28 0.032(2) 0.049(3) 0.055(3) -0.006(2) -0.006(2) -0.0016(19)
C29 0.049(3) 0.043(2) 0.042(2) 0.0026(19) -0.003(2) -0.0142(19)
C30 0.034(2) 0.036(2) 0.038(2) -0.0082(17) 0.0022(17) -0.0049(17)
C31 0.062(3) 0.041(3) 0.095(4) -0.005(3) 0.023(3) 0.008(2)
C32 0.040(3) 0.040(2) 0.089(4) -0.005(2) -0.003(3) -0.010(2)
C33 0.049(3) 0.036(2) 0.066(3) 0.020(2) 0.000(2) -0.002(2)
C34 0.054(3) 0.048(3) 0.049(3) 0.019(2) 0.005(2) -0.005(2)
C35 0.028(2) 0.056(3) 0.0248(19) 0.0059(18) 0.0006(16) -0.0093(18)
C36 0.044(3) 0.078(3) 0.027(2) 0.009(2) 0.0037(18) -0.021(2)
C37 0.036(3) 0.103(4) 0.029(2) -0.005(2) 0.0094(19) -0.028(3)
C38 0.030(2) 0.097(4) 0.030(2) -0.022(2) 0.0097(18) -0.015(2)
C39 0.021(2) 0.062(3) 0.031(2) -0.0110(19) -0.0018(16) -0.0057(18)
C40 0.0217(19) 0.054(2) 0.0223(18) -0.0002(16) 0.0035(15) -0.0070(17)
C41 0.027(2) 0.038(2) 0.0291(19) -0.0093(16) -0.0056(15) 0.0047(16)
C42 0.024(2) 0.058(3) 0.034(2) -0.0174(19) -0.0046(17) 0.0037(18)
C43 0.038(3) 0.061(3) 0.051(3) -0.026(2) -0.006(2) 0.012(2)
C44 0.053(3) 0.046(3) 0.057(3) -0.025(2) -0.016(2) 0.017(2)
C45 0.048(3) 0.034(2) 0.049(2) -0.0088(18) -0.013(2) 0.0040(18)
C46 0.032(2) 0.034(2) 0.033(2) -0.0073(16) -0.0113(17) 0.0009(16)
C47 0.049(3) 0.029(2) 0.040(2) 0.0046(17) 0.0014(19) -0.0022(17)
C48 0.054(3) 0.038(2) 0.043(2) 0.0117(18) 0.010(2) -0.0090(19)
C49 0.053(3) 0.054(3) 0.033(2) 0.0033(19) -0.005(2) 0.009(2)
C50 0.052(3) 0.056(3) 0.032(2) 0.0070(19) 0.0108(19) 0.007(2)
C51 0.029(2) 0.0307(19) 0.0332(19) 0.0020(15) 0.0020(16) -0.0008(16)
C52 0.035(2) 0.041(2) 0.043(2) -0.0082(18) 0.0045(18) 0.0011(18)
C53 0.052(3) 0.053(3) 0.037(2) -0.012(2) -0.002(2) -0.002(2)
C54 0.047(3) 0.046(2) 0.040(2) -0.0039(19) -0.014(2) -0.004(2)
C55 0.026(2) 0.047(2) 0.053(3) -0.001(2) -0.0032(19) 0.0042(18)
C56 0.037(2) 0.038(2) 0.033(2) -0.0002(16) 0.0013(17) 0.0066(17)
C57 0.025(2) 0.041(2) 0.0293(19) 0.0036(16) -0.0039(16) -0.0003(16)
C58 0.035(2) 0.050(2) 0.037(2) -0.0077(19) -0.0082(18) -0.0018(19)
C59 0.030(2) 0.058(3) 0.042(2) 0.005(2) 0.0002(18) -0.0091(19)
C60 0.036(2) 0.043(2) 0.056(3) 0.009(2) -0.012(2) 0.0054(18)

loop_
_geom_bond_atom_site_label_1
_geom_bond_atom_site_label_2
_geom_bond_distance
_geom_bond_site_symmetry_2
_geom_bond_publ_flag
Zn1 N2 1.944(3) . ?
Zn1 N5 2.003(3) . ?
Zn1 N1 2.153(3) . ?
Zn1 C21 2.212(4) . ?
Zn1 Zn2 2.6761(5) . ?
Zn2 N3 1.962(3) . ?
Zn2 N5 2.032(3) . ?
Zn2 C21 2.130(4) . ?
Zn2 N4 2.184(3) . ?
Zn3 N7 1.950(3) . ?
Zn3 N10 2.003(3) . ?
Zn3 N6 2.139(3) . ?
Zn3 C51 2.211(4) . ?
Zn3 Zn4 2.6518(5) . ?
Zn4 N8 1.960(3) . ?
Zn4 N10 2.031(3) . ?
Zn4 C51 2.135(4) . ?
Zn4 N9 2.151(3) . ?
O1 C10 1.389(4) . ?
O1 C11 1.398(4) . ?
O2 C40 1.388(4) . ?
O2 C41 1.390(4) . ?
N1 C1 1.473(5) . ?
N1 C2 1.474(5) . ?
N1 C3 1.477(5) . ?
N2 C5 1.365(4) . ?
N2 C4 1.453(4) . ?
N3 C16 1.357(4) . ?
N3 C17 1.451(4) . ?
N4 C20 1.476(5) . ?
N4 C18 1.478(5) . ?
N4 C19 1.482(5) . ?
N5 C27 1.487(4) . ?
N6 C31 1.452(5) . ?
N6 C33 1.470(5) . ?
N6 C32 1.494(5) . ?
N7 C35 1.363(5) . ?
N7 C34 1.455(5) . ?
N8 C46 1.352(5) . ?
N8 C47 1.452(5) . ?
N9 C48 1.468(5) . ?
N9 C50 1.473(5) . ?
N9 C49 1.489(5) . ?
N10 C57 1.484(4) . ?
C3 C4 1.514(5) . ?
C5 C10 1.410(5) . ?
C5 C6 1.414(5) . ?
C6 C7 1.395(5) . ?
C7 C8 1.383(5) . ?
C8 C9 1.412(5) . ?
C9 C10 1.380(5) . ?
C9 C12 1.458(5) . ?
C11 C12 1.388(5) . ?
C11 C16 1.405(5) . ?
C12 C13 1.411(5) . ?
C13 C14 1.371(5) . ?
C14 C15 1.389(5) . ?
C15 C16 1.415(5) . ?
C17 C18 1.518(5) . ?
C21 C26 1.391(5) . ?
C21 C22 1.423(5) . ?
C22 C23 1.397(6) . ?
C23 C24 1.376(7) . ?
C24 C25 1.375(7) . ?
C25 C26 1.398(6) . ?
C27 C28 1.519(5) . ?
C27 C30 1.523(5) . ?
C27 C29 1.528(5) . ?
C33 C34 1.513(6) . ?
C35 C40 1.388(5) . ?
C35 C36 1.419(5) . ?
C36 C37 1.407(7) . ?
C37 C38 1.368(7) . ?
C38 C39 1.403(5) . ?
C39 C40 1.394(5) . ?
C39 C42 1.448(6) . ?
C41 C42 1.382(5) . ?
C41 C46 1.410(5) . ?
C42 C43 1.401(6) . ?
C43 C44 1.368(6) . ?
C44 C45 1.393(6) . ?
C45 C46 1.413(5) . ?
C47 C48 1.504(5) . ?
C51 C56 1.392(5) . ?
C51 C52 1.418(5) . ?
C52 C53 1.383(5) . ?
C53 C54 1.377(6) . ?
C54 C55 1.373(6) . ?
C55 C56 1.387(5) . ?
C57 C58 1.516(5) . ?
C57 C59 1.527(5) . ?
C57 C60 1.530(5) . ?
